data_4132222
loop_
_publ_author_name
'Saha, Subhankar'
'Desiraju, Gautam R.'

_publ_section_title
;
 Acid&#x00B7;&#x00B7;&#x00B7;Amide Supramolecular Synthon in Cocrystals:
 From Spectroscopic Detection to Property Engineering.
;
_journal_issue 20
_journal_name_full 'Journal of the American Chemical Society'
_journal_page_first 6361
_journal_page_last 6373
_journal_paper_doi 10.1021/jacs.8b02435
_journal_volume 140
_journal_year 2018
_chemical_formula_sum 'C14 H12 Cl N O4'
_chemical_formula_weight 293.70
_space_group_crystal_system triclinic
_space_group_IT_number 2
_space_group_name_Hall '-P 1'
_space_group_name_H-M_alt 'P -1'
_atom_sites_solution_hydrogens geom
_audit_creation_method SHELXL-2014
_cell_angle_alpha 105.33(3)
_cell_angle_beta 90.581(16)
_cell_angle_gamma 92.20(3)
_cell_formula_units_Z 2
_cell_length_a 3.909(7)
_cell_length_b 13.08(2)
_cell_length_c 13.52(2)
_cell_measurement_reflns_used 1799
_cell_measurement_temperature 296(2)
_cell_measurement_theta_max 33.7
_cell_measurement_theta_min 1.6
_cell_volume 666.0(19)
_computing_cell_refinement
;
CrystalClear-SM Expert 2.0 rc14 (Rigaku, 2009)
;
_computing_data_collection
;
CrystalClear-SM Expert 2.0 rc14 (Rigaku, 2009)
;
_computing_data_reduction
;
CrystalClear-SM Expert 2.0 rc14 (Rigaku, 2009)
;
_computing_structure_refinement 'SHELXL-14 (Sheldrick, 2014)'
_computing_structure_solution 'SHELXL-14 (Sheldrick, 2014)'
_diffrn_ambient_temperature 296(2)
_diffrn_detector_area_resol_mean 13.6612
_diffrn_measured_fraction_theta_full 0.996
_diffrn_measured_fraction_theta_max 0.996
_diffrn_measurement_device
;
XtaLABmini: Fixed Chi 2 circle
;
_diffrn_measurement_device_type
;
Rigaku Mercury375R (2x2 bin mode)
;
_diffrn_measurement_method 'profile data from \w-scans'
_diffrn_radiation_type MoK\a
_diffrn_radiation_wavelength 0.71073
_diffrn_reflns_av_R_equivalents 0.1313
_diffrn_reflns_av_unetI/netI 0.1094
_diffrn_reflns_Laue_measured_fraction_full 0.996
_diffrn_reflns_Laue_measured_fraction_max 0.996
_diffrn_reflns_limit_h_max 4
_diffrn_reflns_limit_h_min -4
_diffrn_reflns_limit_k_max 16
_diffrn_reflns_limit_k_min -16
_diffrn_reflns_limit_l_max 16
_diffrn_reflns_limit_l_min -16
_diffrn_reflns_number 6280
_diffrn_reflns_point_group_measured_fraction_full 0.996
_diffrn_reflns_point_group_measured_fraction_max 0.996
_diffrn_reflns_theta_full 25.242
_diffrn_reflns_theta_max 25.999
_diffrn_reflns_theta_min 1.562
_exptl_absorpt_coefficient_mu 0.299
_exptl_absorpt_correction_T_max 1.000
_exptl_absorpt_correction_T_min 0.474
_exptl_absorpt_correction_type multi-scan
_exptl_absorpt_process_details 'Jacobson, R. (1998) Private communication'
_exptl_crystal_colour Colourless
_exptl_crystal_density_diffrn 1.465
_exptl_crystal_description Block
_exptl_crystal_F_000 304
_exptl_crystal_size_max 0.170
_exptl_crystal_size_mid 0.160
_exptl_crystal_size_min 0.160
_refine_diff_density_max 0.466
_refine_diff_density_min -0.411
_refine_diff_density_rms 0.101
_refine_ls_extinction_method none
_refine_ls_goodness_of_fit_ref 1.132
_refine_ls_hydrogen_treatment constr
_refine_ls_matrix_type full
_refine_ls_number_parameters 183
_refine_ls_number_reflns 2608
_refine_ls_number_restraints 0
_refine_ls_restrained_S_all 1.132
_refine_ls_R_factor_all 0.0980
_refine_ls_R_factor_gt 0.0802
_refine_ls_shift/su_max 0.001
_refine_ls_shift/su_mean 0.000
_refine_ls_structure_factor_coef Fsqd
_refine_ls_weighting_details 'w=1/[\s^2^(Fo^2^)+(0.0992P)^2^+0.6113P] where P=(Fo^2^+2Fc^2^)/3'
_refine_ls_weighting_scheme calc
_refine_ls_wR_factor_gt 0.2293
_refine_ls_wR_factor_ref 0.2560
_reflns_Friedel_coverage 0.000
_reflns_number_gt 2045
_reflns_number_total 2608
_reflns_threshold_expression 'I > 2\s(I)'
_cod_data_source_file ja8b02435_si_004.cif
_cod_data_source_block 4D
_cod_original_cell_volume 666(2)
_cod_database_code 4132222
_shelx_space_group_comment
;
The symmetry employed for this shelxl refinement is uniquely defined
by the following loop, which should always be used as a source of
symmetry information in preference to the above space-group names.
They are only intended as comments.
;
_shelx_estimated_absorpt_t_min 0.951
_shelx_estimated_absorpt_t_max 0.954
_shelxl_version_number 2014-3

loop_
_space_group_symop_operation_xyz
'x, y, z'
'-x, -y, -z'

loop_
_atom_site_label
_atom_site_type_symbol
_atom_site_fract_x
_atom_site_fract_y
_atom_site_fract_z
_atom_site_U_iso_or_equiv
_atom_site_adp_type
_atom_site_occupancy
_atom_site_site_symmetry_order
_atom_site_calc_flag
_atom_site_refinement_flags_posn
_atom_site_refinement_flags_adp
C001 C 0.3753(10) -0.0749(3) 0.1994(3) 0.0359(8) Uani 1 1 d . .
C002 C 0.8729(10) 0.3427(3) 0.3690(3) 0.0378(9) Uani 1 1 d . .
C004 C 1.1377(10) 0.3025(3) 0.2058(3) 0.0401(9) Uani 1 1 d . .
H004 H 1.2351 0.2538 0.1516 0.048 Uiso 1 1 calc R U
C006 C 0.3715(10) -0.1810(3) 0.2032(3) 0.0358(8) Uani 1 1 d . .
H006 H 0.2733 -0.2345 0.1497 0.043 Uiso 1 1 calc R U
C008 C 0.5167(10) -0.2051(3) 0.2880(3) 0.0394(9) Uani 1 1 d . .
C010 C 1.1128(10) 0.4073(3) 0.2021(3) 0.0346(8) Uani 1 1 d . .
C011 C 1.2469(11) 0.4466(3) 0.1154(3) 0.0403(9) Uani 1 1 d . .
C012 C 0.9657(10) 0.4798(3) 0.2843(3) 0.0391(9) Uani 1 1 d . .
H012 H 0.9498 0.5503 0.2831 0.047 Uiso 1 1 calc R U
C013 C 0.8434(10) 0.4471(3) 0.3673(3) 0.0412(9) Uani 1 1 d . .
H013 H 0.7426 0.4950 0.4214 0.049 Uiso 1 1 calc R U
C014 C 0.2173(11) -0.0462(3) 0.1108(3) 0.0400(9) Uani 1 1 d . .
C015 C 0.6598(11) -0.1248(3) 0.3691(3) 0.0447(10) Uani 1 1 d . .
H015 H 0.7538 -0.1415 0.4261 0.054 Uiso 1 1 calc R U
C017 C 1.0194(11) 0.2700(3) 0.2890(3) 0.0424(9) Uani 1 1 d . .
H017 H 1.0381 0.1999 0.2913 0.051 Uiso 1 1 calc R U
C018 C 0.6611(11) -0.0207(3) 0.3644(3) 0.0457(10) Uani 1 1 d . .
H018 H 0.7580 0.0327 0.4181 0.055 Uiso 1 1 calc R U
C019 C 0.5191(11) 0.0047(3) 0.2800(3) 0.0441(10) Uani 1 1 d . .
H019 H 0.5200 0.0751 0.2774 0.053 Uiso 1 1 calc R U
N1 N 1.2824(11) 0.3756(3) 0.0252(3) 0.0569(11) Uani 1 1 d . .
H1A H 1.3627 0.3955 -0.0260 0.068 Uiso 1 1 calc R U
H1B H 1.2248 0.3099 0.0184 0.068 Uiso 1 1 calc R U
O1 O 0.0819(10) -0.1217(2) 0.0368(2) 0.0565(9) Uani 1 1 d . .
H1 H -0.0081 -0.0960 -0.0056 0.085 Uiso 1 1 calc R U
O2 O 0.2220(10) 0.0489(2) 0.1079(3) 0.0605(10) Uani 1 1 d . .
O3 O 0.5263(10) -0.3057(2) 0.2978(2) 0.0591(9) Uani 1 1 d . .
H3 H 0.4536 -0.3476 0.2447 0.089 Uiso 1 1 calc R U
O4 O 1.3289(9) 0.5420(2) 0.1267(2) 0.0537(9) Uani 1 1 d . .
Cl1 Cl 0.7251(3) 0.30237(10) 0.47432(9) 0.0568(4) Uani 1 1 d . .

loop_
_atom_site_aniso_label
_atom_site_aniso_U_11
_atom_site_aniso_U_22
_atom_site_aniso_U_33
_atom_site_aniso_U_23
_atom_site_aniso_U_13
_atom_site_aniso_U_12
C001 0.043(2) 0.0326(19) 0.0338(19) 0.0104(15) 0.0044(16) 0.0050(15)
C002 0.042(2) 0.041(2) 0.033(2) 0.0147(16) -0.0026(16) -0.0058(16)
C004 0.052(2) 0.0301(19) 0.035(2) 0.0048(15) 0.0002(17) -0.0015(17)
C006 0.047(2) 0.0279(18) 0.0313(19) 0.0063(14) -0.0023(16) 0.0017(15)
C008 0.048(2) 0.037(2) 0.035(2) 0.0120(16) 0.0017(17) 0.0029(17)
C010 0.0414(19) 0.0326(19) 0.0288(18) 0.0073(15) -0.0031(15) -0.0019(15)
C011 0.052(2) 0.037(2) 0.034(2) 0.0125(16) -0.0020(17) -0.0019(17)
C012 0.051(2) 0.0290(18) 0.036(2) 0.0066(15) -0.0012(17) 0.0064(16)
C013 0.050(2) 0.037(2) 0.034(2) 0.0055(16) 0.0025(17) 0.0051(17)
C014 0.056(2) 0.0284(19) 0.036(2) 0.0100(16) 0.0032(18) 0.0025(17)
C015 0.052(2) 0.046(2) 0.037(2) 0.0130(18) -0.0021(18) 0.0041(19)
C017 0.052(2) 0.034(2) 0.042(2) 0.0120(17) -0.0007(18) -0.0013(17)
C018 0.050(2) 0.042(2) 0.042(2) 0.0039(18) -0.0063(19) -0.0010(18)
C019 0.055(2) 0.030(2) 0.046(2) 0.0079(17) 0.0008(19) -0.0012(17)
N1 0.100(3) 0.040(2) 0.0301(18) 0.0090(15) 0.0114(19) -0.009(2)
O1 0.098(3) 0.0342(16) 0.0372(17) 0.0115(13) -0.0156(17) -0.0058(16)
O2 0.103(3) 0.0287(15) 0.0508(19) 0.0131(13) -0.0182(18) -0.0017(16)
O3 0.100(3) 0.0376(17) 0.0437(18) 0.0176(14) -0.0127(18) 0.0040(17)
O4 0.090(2) 0.0351(16) 0.0378(16) 0.0142(12) 0.0058(16) -0.0034(15)
Cl1 0.0721(8) 0.0614(8) 0.0433(7) 0.0263(5) 0.0083(5) -0.0059(6)

loop_
_atom_type_symbol
_atom_type_description
_atom_type_scat_dispersion_real
_atom_type_scat_dispersion_imag
_atom_type_scat_source
C C 0.0033 0.0016 'International Tables Vol C Tables 4.2.6.8 and 6.1.1.4'
H H 0.0000 0.0000 'International Tables Vol C Tables 4.2.6.8 and 6.1.1.4'
N N 0.0061 0.0033 'International Tables Vol C Tables 4.2.6.8 and 6.1.1.4'
O O 0.0106 0.0060 'International Tables Vol C Tables 4.2.6.8 and 6.1.1.4'
Cl Cl 0.1484 0.1585 'International Tables Vol C Tables 4.2.6.8 and 6.1.1.4'

loop_
_geom_angle_atom_site_label_1
_geom_angle_atom_site_label_2
_geom_angle_atom_site_label_3
_geom_angle
C019 C001 C006 120.3(4)
C019 C001 C014 119.3(4)
C006 C001 C014 120.3(3)
C013 C002 C017 121.3(4)
C013 C002 Cl1 119.2(3)
C017 C002 Cl1 119.5(3)
C017 C004 C010 120.7(4)
C017 C004 H004 119.6
C010 C004 H004 119.6
C008 C006 C001 118.9(4)
C008 C006 H006 120.5
C001 C006 H006 120.5
O3 C008 C006 122.9(4)
O3 C008 C015 116.4(4)
C006 C008 C015 120.7(4)
C004 C010 C012 119.0(4)
C004 C010 C011 122.5(4)
C012 C010 C011 118.4(4)
O4 C011 N1 120.9(4)
O4 C011 C010 121.4(4)
N1 C011 C010 117.7(4)
C013 C012 C010 120.3(4)
C013 C012 H012 119.9
C010 C012 H012 119.9
C002 C013 C012 119.3(4)
C002 C013 H013 120.3
C012 C013 H013 120.3
O2 C014 O1 121.6(4)
O2 C014 C001 120.0(4)
O1 C014 C001 118.3(3)
C018 C015 C008 119.7(4)
C018 C015 H015 120.2
C008 C015 H015 120.2
C004 C017 C002 119.3(4)
C004 C017 H017 120.4
C002 C017 H017 120.4
C015 C018 C019 120.5(4)
C015 C018 H018 119.8
C019 C018 H018 119.8
C018 C019 C001 119.9(4)
C018 C019 H019 120.0
C001 C019 H019 120.0
C011 N1 H1A 120.0
C011 N1 H1B 120.0
H1A N1 H1B 120.0
C014 O1 H1 109.5
C008 O3 H3 109.5

loop_
_geom_bond_atom_site_label_1
_geom_bond_atom_site_label_2
_geom_bond_distance
C001 C019 1.390(6)
C001 C006 1.401(6)
C001 C014 1.482(6)
C002 C013 1.380(6)
C002 C017 1.383(6)
C002 Cl1 1.741(5)
C004 C017 1.382(6)
C004 C010 1.392(6)
C004 H004 0.9300
C006 C008 1.388(6)
C006 H006 0.9300
C008 O3 1.360(5)
C008 C015 1.397(6)
C010 C012 1.400(6)
C010 C011 1.491(6)
C011 O4 1.245(5)
C011 N1 1.335(6)
C012 C013 1.386(6)
C012 H012 0.9300
C013 H013 0.9300
C014 O2 1.254(5)
C014 O1 1.297(5)
C015 C018 1.380(6)
C015 H015 0.9300
C017 H017 0.9300
C018 C019 1.386(6)
C018 H018 0.9300
C019 H019 0.9300
N1 H1A 0.8600
N1 H1B 0.8600
O1 H1 0.8200
O3 H3 0.8200

loop_
_geom_hbond_atom_site_label_D
_geom_hbond_atom_site_label_H
_geom_hbond_atom_site_label_A
_geom_hbond_distance_DH
_geom_hbond_distance_HA
_geom_hbond_distance_DA
_geom_hbond_angle_DHA
_geom_hbond_site_symmetry_A
N1 H1A O4 0.86 2.13 2.966(6) 165.3 2_865
N1 H1B O1 0.86 2.61 3.449(7) 163.8 2_655
O1 H1 O2 0.82 1.86 2.678(6) 175.4 2
O3 H3 O4 0.82 1.89 2.706(6) 171.9 1_445
N1 H1A O4 0.86 2.13 2.966(6) 165.3 2_865
N1 H1B O1 0.86 2.61 3.449(7) 163.8 2_655
O1 H1 O2 0.82 1.86 2.678(6) 175.4 2
O3 H3 O4 0.82 1.89 2.706(6) 171.9 1_445

loop_
_geom_torsion_atom_site_label_1
_geom_torsion_atom_site_label_2
_geom_torsion_atom_site_label_3
_geom_torsion_atom_site_label_4
_geom_torsion
C019 C001 C006 C008 -0.7(6)
C014 C001 C006 C008 -179.0(4)
C001 C006 C008 O3 -179.6(4)
C001 C006 C008 C015 1.0(6)
C017 C004 C010 C012 0.0(6)
C017 C004 C010 C011 178.0(4)
C004 C010 C011 O4 -155.5(4)
C012 C010 C011 O4 22.5(6)
C004 C010 C011 N1 23.3(6)
C012 C010 C011 N1 -158.7(4)
C004 C010 C012 C013 -0.7(6)
C011 C010 C012 C013 -178.8(4)
C017 C002 C013 C012 -0.5(6)
Cl1 C002 C013 C012 179.0(3)
C010 C012 C013 C002 1.0(6)
C019 C001 C014 O2 1.8(6)
C006 C001 C014 O2 -179.9(4)
C019 C001 C014 O1 -179.4(4)
C006 C001 C014 O1 -1.1(6)
O3 C008 C015 C018 179.7(4)
C006 C008 C015 C018 -0.9(7)
C010 C004 C017 C002 0.4(6)
C013 C002 C017 C004 -0.2(6)
Cl1 C002 C017 C004 -179.7(3)
C008 C015 C018 C019 0.5(7)
C015 C018 C019 C001 -0.3(7)
C006 C001 C019 C018 0.4(6)
C014 C001 C019 C018 178.6(4)
